data_7009672
loop_
_publ_author_name
'Gibson, Vernon C.'
'Mastroianni, Sergio'
'Newton, Claire'
'Redshaw, Carl'
'Solan, Gregory A.'
'White, Andrew J. P.'
'Williams, David J.'

_publ_section_title
;
 A five-coordinate chromium alkyl complex stabilised by
 salicylaldiminato ligands
;
_journal_issue 13
_journal_name_full 'Journal of the Chemical Society, Dalton Transactions'
_journal_page_first 1969
_journal_paper_doi 10.1039/b002631j
_journal_year 2000
_chemical_formula_sum 'C61 H93 Cr N2 O2'
_chemical_formula_weight 938.37
_chemical_name_systematic
; 
 ? 
;
_space_group_IT_number 15
_symmetry_cell_setting monoclinic
_symmetry_space_group_name_Hall '-C 2yc'
_symmetry_space_group_name_H-M 'C 1 2/c 1'
_atom_sites_solution_hydrogens geom
_atom_sites_solution_primary direct
_atom_sites_solution_secondary difmap
_audit_creation_method SHELXL
_cell_angle_alpha 90.00
_cell_angle_beta 90.013(14)
_cell_angle_gamma 90.00
_cell_formula_units_Z 4
_cell_length_a 25.231(3)
_cell_length_b 10.1531(14)
_cell_length_c 25.314(6)
_cell_measurement_reflns_used 24
_cell_measurement_temperature 203(2)
_cell_measurement_theta_max 12.37
_cell_measurement_theta_min 5.25
_cell_volume 6484.8(19)
_computing_cell_refinement 'Siemens XSCANS'
_computing_data_collection 'Siemens XSCANS'
_computing_data_reduction 'Siemens SHELXTL'
_computing_molecular_graphics 'Siemens SHELXTL'
_computing_publication_material 'Siemens SHELXTL'
_computing_structure_refinement 'SHELXL-93 (Sheldrick, 1993)'
_computing_structure_solution 'SHELXS-86 (Sheldrick, 1990)'
_diffrn_ambient_temperature 203(2)
_diffrn_measurement_device 'Siemens P4'
_diffrn_measurement_method '\w scans'
_diffrn_radiation_monochromator graphite
_diffrn_radiation_source 'fine-focus sealed tube'
_diffrn_radiation_type MoK\a
_diffrn_radiation_wavelength 0.71073
_diffrn_reflns_av_R_equivalents 0.0220
_diffrn_reflns_av_sigmaI/netI 0.0824
_diffrn_reflns_limit_h_max 23
_diffrn_reflns_limit_h_min -27
_diffrn_reflns_limit_k_max 10
_diffrn_reflns_limit_k_min -8
_diffrn_reflns_limit_l_max 27
_diffrn_reflns_limit_l_min -15
_diffrn_reflns_number 4350
_diffrn_reflns_theta_max 22.50
_diffrn_reflns_theta_min 2.16
_diffrn_standards_decay_% 13.01
_diffrn_standards_interval_count 97
_diffrn_standards_number 3
_exptl_absorpt_coefficient_mu 0.212
_exptl_absorpt_correction_type none
_exptl_crystal_colour Orange/red
_exptl_crystal_density_diffrn 0.961
_exptl_crystal_description prisms
_exptl_crystal_F_000 2052
_exptl_crystal_size_max 0.53
_exptl_crystal_size_mid 0.47
_exptl_crystal_size_min 0.32
_refine_diff_density_max 0.313
_refine_diff_density_min -0.347
_refine_diff_density_rms 0.056
_refine_ls_extinction_method none
_refine_ls_goodness_of_fit_all 1.072
_refine_ls_goodness_of_fit_obs 1.172
_refine_ls_matrix_type full
_refine_ls_number_parameters 321
_refine_ls_number_reflns 3850
_refine_ls_number_restraints 0
_refine_ls_restrained_S_all 1.258
_refine_ls_restrained_S_obs 1.172
_refine_ls_R_factor_all 0.1340
_refine_ls_R_factor_obs 0.0832
_refine_ls_shift/esd_max 0.074
_refine_ls_shift/esd_mean 0.002
_refine_ls_structure_factor_coef Fsqd
_refine_ls_weighting_details 'w=1/[\s^2^(Fo^2^)+(0.1123P)^2^+5.4533P] where P=(Fo^2^+2Fc^2^)/3'
_refine_ls_weighting_scheme calc
_refine_ls_wR_factor_all 0.2684
_refine_ls_wR_factor_obs 0.2024
_reflns_number_observed 2772
_reflns_number_total 4236
_reflns_observed_criterion >2sigma(I)
_cod_data_source_file b002631j.txt
_cod_data_source_block VG9833
_cod_depositor_comments
;
The following automatic conversions were performed:
'_symmetry_cell_setting' value 'Monoclinic' changed to 'monoclinic'
according to '/home/saulius/struct/CIF-dictionaries/cif_core.dic'
dictionary named 'cif_core.dic' version 2.4.1 from 2010-06-29.

Automatic conversion script
Id: cif_fix_enum 1527 2010-12-29 10:47:43Z saulius 

The following automatic conversions were performed:

'_refine_ls_weighting_scheme' value 'calc
w=1/[\s^2^(Fo^2^)+(0.1123P)^2^+5.4533P] where P=(Fo^2^+2Fc^2^)/3' was
changed to 'calc'. New tag '_refine_ls_weighting_details' was
created. The value of the new tag was set to
'w=1/[\s^2^(Fo^2^)+(0.1123P)^2^+5.4533P] where P=(Fo^2^+2Fc^2^)/3'.

Automatic conversion script
Id: cif_fix_values 3143 2015-03-26 13:38:13Z robertas 
;
_cod_original_cell_volume 6484.7(20)
_cod_original_sg_symbol_H-M C2/c
_cod_original_formula_sum 'C61 H93 N2 O2 Cr'
_cod_database_code 7009672

loop_
_symmetry_equiv_pos_as_xyz
'x, y, z'
'x, -y, z+1/2'
'x+1/2, y+1/2, z'
'x+1/2, -y+1/2, z+1/2'
'-x, -y, -z'
'-x, y, -z-1/2'
'-x+1/2, -y+1/2, -z'
'-x+1/2, y+1/2, -z-1/2'

loop_
_atom_site_aniso_label
_atom_site_aniso_U_11
_atom_site_aniso_U_22
_atom_site_aniso_U_33
_atom_site_aniso_U_23
_atom_site_aniso_U_13
_atom_site_aniso_U_12
Cr 0.0363(6) 0.0443(7) 0.0393(7) 0.000 -0.0065(5) 0.000
O 0.039(2) 0.063(2) 0.042(2) 0.001(2) -0.0086(14) -0.006(2)
N 0.041(3) 0.056(3) 0.039(2) 0.003(2) -0.006(2) 0.001(2)
C1 0.066(8) 0.048(6) 0.040(9) -0.003(4) -0.009(8) -0.011(7)
C2 0.103(11) 0.055(8) 0.062(8) -0.001(7) -0.019(7) 0.007(9)
C3 0.038(3) 0.049(3) 0.048(3) -0.003(3) -0.007(2) -0.002(3)
C4 0.046(3) 0.067(4) 0.042(3) -0.006(3) -0.004(2) -0.014(3)
C5 0.051(3) 0.065(4) 0.051(3) 0.000(3) 0.003(3) -0.014(3)
C6 0.045(3) 0.057(4) 0.061(4) 0.003(3) 0.000(3) -0.003(3)
C7 0.045(3) 0.054(3) 0.060(4) 0.001(3) -0.007(3) 0.004(3)
C8 0.038(3) 0.045(3) 0.041(3) 0.000(2) -0.001(2) -0.001(2)
C9 0.042(3) 0.051(3) 0.047(3) 0.006(3) -0.010(2) 0.006(3)
C10 0.039(3) 0.068(4) 0.048(3) 0.013(3) -0.006(2) 0.004(3)
C11 0.047(3) 0.085(4) 0.045(3) 0.013(3) -0.006(2) -0.004(3)
C12 0.057(4) 0.105(6) 0.043(3) 0.018(3) -0.002(3) -0.001(4)
C13 0.074(5) 0.111(6) 0.059(4) 0.045(5) 0.004(3) 0.015(5)
C14 0.070(4) 0.076(5) 0.078(5) 0.035(4) 0.007(3) 0.006(4)
C15 0.047(3) 0.057(4) 0.074(4) 0.020(3) 0.006(3) 0.004(3)
C16 0.057(4) 0.114(6) 0.051(3) 0.020(4) -0.010(3) -0.024(4)
C17 0.093(6) 0.101(6) 0.089(5) 0.042(5) -0.030(4) -0.003(5)
C18 0.086(5) 0.149(8) 0.038(3) -0.003(4) -0.012(3) -0.034(5)
C19 0.076(5) 0.162(9) 0.058(4) 0.043(5) -0.011(3) -0.043(5)
C20 0.041(3) 0.081(5) 0.089(5) 0.013(4) 0.001(3) 0.003(3)
C21 0.073(6) 0.165(11) 0.165(10) -0.046(9) 0.013(6) 0.035(6)
C22 0.047(4) 0.115(7) 0.132(7) 0.020(6) -0.010(4) -0.008(4)
C23 0.045(4) 0.164(10) 0.138(8) 0.054(7) -0.005(4) 0.014(5)
C24 0.075(4) 0.089(5) 0.035(3) 0.002(3) -0.013(3) -0.010(4)
C25 0.070(5) 0.128(8) 0.089(5) -0.008(5) -0.006(4) -0.019(5)
C26 0.091(5) 0.086(6) 0.066(4) -0.007(4) -0.010(4) -0.013(4)
C27 0.076(5) 0.060(4) 0.096(5) 0.018(4) 0.000(4) -0.003(4)
C28 0.124(8) 0.092(7) 0.186(11) -0.038(8) -0.008(8) 0.029(6)
C29 0.101(7) 0.103(7) 0.150(9) 0.000(7) -0.023(6) -0.026(6)

loop_
_atom_site_label
_atom_site_type_symbol
_atom_site_fract_x
_atom_site_fract_y
_atom_site_fract_z
_atom_site_U_iso_or_equiv
_atom_site_thermal_displace_type
_atom_site_occupancy
_atom_site_calc_flag
_atom_site_refinement_flags
_atom_site_disorder_group
Cr Cr 0.0000 0.13897(13) 0.2500 0.0400(4) Uani 1 d S .
O O -0.05945(13) 0.1388(4) 0.29905(13) 0.0480(9) Uani 1 d . .
N N -0.0516(2) 0.1957(5) 0.1904(2) 0.0453(11) Uani 1 d . .
C1 C -0.0051(6) -0.0606(12) 0.2351(4) 0.051(3) Uani 0.50 d P -1
H1A H -0.0382(6) -0.0959(12) 0.2495(4) 0.062 Uiso 0.50 calc PR -1
H1B H -0.0046(6) -0.0768(12) 0.1969(4) 0.062 Uiso 0.50 calc PR -1
C2 C 0.0419(7) -0.1270(15) 0.2611(5) 0.073(4) Uani 0.50 d P -1
H2A H 0.0404(7) -0.2211(15) 0.2546(5) 0.110 Uiso 0.50 calc PR -1
H2B H 0.0410(7) -0.1107(15) 0.2988(5) 0.110 Uiso 0.50 calc PR -1
H2C H 0.0745(7) -0.0917(15) 0.2464(5) 0.110 Uiso 0.50 calc PR -1
C3 C -0.1108(2) 0.1398(6) 0.2918(2) 0.0450(12) Uani 1 d . .
C4 C -0.1470(2) 0.0962(6) 0.3315(2) 0.0518(15) Uani 1 d . .
C5 C -0.1997(2) 0.1149(6) 0.3227(2) 0.056(2) Uani 1 d . .
H5A H -0.2230(2) 0.0887(6) 0.3497(2) 0.067 Uiso 1 calc R .
C6 C -0.2227(2) 0.1695(6) 0.2771(2) 0.0544(15) Uani 1 d . .
C7 C -0.1884(2) 0.2019(6) 0.2381(2) 0.0530(14) Uani 1 d . .
H7A H -0.2017(2) 0.2362(6) 0.2063(2) 0.064 Uiso 1 calc R .
C8 C -0.1329(2) 0.1853(5) 0.2441(2) 0.0415(12) Uani 1 d . .
C9 C -0.1020(2) 0.2160(6) 0.1991(2) 0.0467(13) Uani 1 d . .
H9A H -0.1205(2) 0.2570(6) 0.1713(2) 0.056 Uiso 1 calc R .
C10 C -0.0359(2) 0.2280(6) 0.1363(2) 0.0518(15) Uani 1 d . .
C11 C -0.0509(2) 0.1440(7) 0.0960(2) 0.059(2) Uani 1 d . .
C12 C -0.0386(2) 0.1808(8) 0.0438(2) 0.068(2) Uani 1 d . .
H12A H -0.0486(2) 0.1263(8) 0.0154(2) 0.082 Uiso 1 calc R .
C13 C -0.0118(3) 0.2976(9) 0.0342(3) 0.081(2) Uani 1 d . .
H13A H -0.0034(3) 0.3217(9) -0.0007(3) 0.098 Uiso 1 calc R .
C14 C 0.0025(3) 0.3769(8) 0.0744(3) 0.075(2) Uani 1 d . .
H14A H 0.0204(3) 0.4561(8) 0.0670(3) 0.089 Uiso 1 calc R .
C15 C -0.0086(2) 0.3441(7) 0.1266(3) 0.059(2) Uani 1 d . .
C16 C -0.1274(3) 0.0320(9) 0.3828(2) 0.074(2) Uani 1 d . .
C17 C -0.0924(3) -0.0885(9) 0.3688(3) 0.094(3) Uani 1 d . .
H17A H -0.1128(3) -0.1505(9) 0.3480(3) 0.142 Uiso 1 calc R .
H17B H -0.0805(3) -0.1308(9) 0.4010(3) 0.142 Uiso 1 calc R .
H17C H -0.0619(3) -0.0594(9) 0.3486(3) 0.142 Uiso 1 calc R .
C18 C -0.0960(3) 0.1304(10) 0.4154(2) 0.091(3) Uani 1 d . .
H18A H -0.0838(3) 0.0885(10) 0.4477(2) 0.137 Uiso 1 calc R .
H18B H -0.1183(3) 0.2050(10) 0.4242(2) 0.137 Uiso 1 calc R .
H18C H -0.0656(3) 0.1606(10) 0.3953(2) 0.137 Uiso 1 calc R .
C19 C -0.1736(3) -0.0201(10) 0.4162(3) 0.099(3) Uani 1 d . .
H19A H -0.1940(3) -0.0830(10) 0.3957(3) 0.148 Uiso 1 calc R .
H19B H -0.1963(3) 0.0527(10) 0.4265(3) 0.148 Uiso 1 calc R .
H19C H -0.1599(3) -0.0629(10) 0.4476(3) 0.148 Uiso 1 calc R .
C20 C -0.2829(2) 0.1888(7) 0.2731(3) 0.070(2) Uani 1 d . .
C21 C -0.3023(4) 0.2777(13) 0.3180(5) 0.134(4) Uani 1 d . .
H21A H -0.2923(4) 0.2395(13) 0.3516(5) 0.201 Uiso 1 calc R .
H21B H -0.3406(4) 0.2858(13) 0.3161(5) 0.201 Uiso 1 calc R .
H21C H -0.2863(4) 0.3642(13) 0.3145(5) 0.201 Uiso 1 calc R .
C22 C -0.3100(3) 0.0558(9) 0.2786(4) 0.098(3) Uani 1 d . .
H22A H -0.2999(3) 0.0159(9) 0.3119(4) 0.147 Uiso 1 calc R .
H22B H -0.2992(3) -0.0010(9) 0.2497(4) 0.147 Uiso 1 calc R .
H22C H -0.3481(3) 0.0676(9) 0.2777(4) 0.147 Uiso 1 calc R .
C23 C -0.2988(3) 0.2500(11) 0.2213(4) 0.115(4) Uani 1 d . .
H23A H -0.2816(3) 0.3349(11) 0.2175(4) 0.173 Uiso 1 calc R .
H23B H -0.3369(3) 0.2615(11) 0.2204(4) 0.173 Uiso 1 calc R .
H23C H -0.2880(3) 0.1928(11) 0.1925(4) 0.173 Uiso 1 calc R .
C24 C -0.0810(3) 0.0171(7) 0.1044(2) 0.066(2) Uani 1 d . .
H24A H -0.0829(3) 0.0014(7) 0.1429(2) 0.080 Uiso 1 calc R .
C25 C -0.1381(3) 0.0275(10) 0.0837(3) 0.096(3) Uani 1 d . .
H25A H -0.1564(3) -0.0553(10) 0.0897(3) 0.143 Uiso 1 calc R .
H25B H -0.1376(3) 0.0467(10) 0.0462(3) 0.143 Uiso 1 calc R .
H25C H -0.1564(3) 0.0975(10) 0.1023(3) 0.143 Uiso 1 calc R .
C26 C -0.0535(3) -0.1014(8) 0.0796(3) 0.081(2) Uani 1 d . .
H26A H -0.0743(3) -0.1801(8) 0.0861(3) 0.122 Uiso 1 calc R .
H26B H -0.0186(3) -0.1119(8) 0.0950(3) 0.122 Uiso 1 calc R .
H26C H -0.0501(3) -0.0878(8) 0.0418(3) 0.122 Uiso 1 calc R .
C27 C 0.0055(3) 0.4387(7) 0.1711(3) 0.077(2) Uani 1 d . .
H27A H 0.0006(3) 0.3903(7) 0.2047(3) 0.093 Uiso 1 calc R .
C28 C -0.0327(4) 0.5556(10) 0.1721(5) 0.134(4) Uani 1 d . .
H28A H -0.0231(4) 0.6146(10) 0.2007(5) 0.201 Uiso 1 calc R .
H28B H -0.0686(4) 0.5240(10) 0.1774(5) 0.201 Uiso 1 calc R .
H28C H -0.0307(4) 0.6024(10) 0.1387(5) 0.201 Uiso 1 calc R .
C29 C 0.0635(4) 0.4835(11) 0.1693(4) 0.118(3) Uani 1 d . .
H29A H 0.0704(4) 0.5434(11) 0.1983(4) 0.177 Uiso 1 calc R .
H29B H 0.0703(4) 0.5282(11) 0.1361(4) 0.177 Uiso 1 calc R .
H29C H 0.0866(4) 0.4074(11) 0.1722(4) 0.177 Uiso 1 calc R .
C31 C -0.1690(11) 0.3985(31) 0.0689(11) 0.147(9) Uiso 0.50 d P .
C32 C -0.1712(17) 0.4995(42) 0.0271(20) 0.156(13) Uiso 0.38 d P .
C33 C -0.1309(19) 0.5808(48) 0.0361(18) 0.150(14) Uiso 0.32 d P .
C34 C -0.2004(19) 0.5002(48) -0.0889(18) 0.151(15) Uiso 0.30 d P .
C35 C -0.1960(30) 0.4677(72) -0.0214(27) 0.156(23) Uiso 0.24 d P .
C36 C -0.1406(28) 0.4869(76) 0.0691(27) 0.166(22) Uiso 0.24 d P .
C37 C -0.2223(27) 0.6146(70) -0.0385(26) 0.152(21) Uiso 0.21 d P .
C38 C -0.1560(40) 0.3972(111) -0.0339(39) 0.159(34) Uiso 0.16 d P .
C39 C -0.1651(51) 0.4720(125) -0.0128(53) 0.151(36) Uiso 0.15 d P .

loop_
_atom_type_symbol
_atom_type_description
_atom_type_scat_dispersion_real
_atom_type_scat_dispersion_imag
_atom_type_scat_source
C C 0.0033 0.0016 'International Tables Vol C Tables 4.2.6.8 and 6.1.1.4'
H H 0.0000 0.0000 'International Tables Vol C Tables 4.2.6.8 and 6.1.1.4'
N N 0.0061 0.0033 'International Tables Vol C Tables 4.2.6.8 and 6.1.1.4'
O O 0.0106 0.0060 'International Tables Vol C Tables 4.2.6.8 and 6.1.1.4'
Cr Cr 0.3209 0.6236 'International Tables Vol C Tables 4.2.6.8 and 6.1.1.4'

loop_
_geom_angle_atom_site_label_1
_geom_angle_atom_site_label_2
_geom_angle_atom_site_label_3
_geom_angle
_geom_angle_site_symmetry_1
_geom_angle_site_symmetry_3
_geom_angle_publ_flag
O Cr O 179.9(3) . 6_556 ?
O Cr C1 86.0(4) . 6_556 ?
O Cr C1 93.9(4) 6_556 6_556 ?
O Cr C1 93.9(4) . . ?
O Cr C1 86.0(4) 6_556 . ?
C1 Cr C1 22.3(5) 6_556 . ?
O Cr N 91.15(15) . 6_556 ?
O Cr N 88.88(15) 6_556 6_556 ?
C1 Cr N 95.8(3) 6_556 6_556 ?
C1 Cr N 116.4(3) . 6_556 ?
O Cr N 88.88(15) . . ?
O Cr N 91.15(15) 6_556 . ?
C1 Cr N 116.4(3) 6_556 . ?
C1 Cr N 95.8(3) . . ?
N Cr N 147.8(3) 6_556 . ?
C3 O Cr 132.3(3) . . ?
C9 N C10 112.6(4) . . ?
C9 N Cr 122.2(4) . . ?
C10 N Cr 125.0(3) . . ?
C2 C1 Cr 108.0(8) . . ?
O C3 C8 121.0(5) . . ?
O C3 C4 122.1(5) . . ?
C8 C3 C4 116.9(4) . . ?
C5 C4 C3 117.7(5) . . ?
C5 C4 C16 120.9(5) . . ?
C3 C4 C16 121.4(5) . . ?
C4 C5 C6 126.4(5) . . ?
C7 C6 C5 115.5(5) . . ?
C7 C6 C20 123.5(6) . . ?
C5 C6 C20 120.9(5) . . ?
C6 C7 C8 121.6(5) . . ?
C3 C8 C9 123.0(5) . . ?
C3 C8 C7 121.4(5) . . ?
C9 C8 C7 115.6(5) . . ?
N C9 C8 129.5(5) . . ?
C11 C10 C15 121.9(5) . . ?
C11 C10 N 118.6(5) . . ?
C15 C10 N 119.4(5) . . ?
C10 C11 C12 118.0(6) . . ?
C10 C11 C24 124.0(5) . . ?
C12 C11 C24 118.0(6) . . ?
C13 C12 C11 119.9(7) . . ?
C14 C13 C12 120.6(6) . . ?
C13 C14 C15 121.4(7) . . ?
C10 C15 C14 118.1(7) . . ?
C10 C15 C27 121.4(6) . . ?
C14 C15 C27 120.4(6) . . ?
C18 C16 C4 110.4(6) . . ?
C18 C16 C19 108.9(6) . . ?
C4 C16 C19 111.6(5) . . ?
C18 C16 C17 110.2(6) . . ?
C4 C16 C17 109.0(6) . . ?
C19 C16 C17 106.7(7) . . ?
C23 C20 C22 109.1(7) . . ?
C23 C20 C21 108.5(8) . . ?
C22 C20 C21 108.1(7) . . ?
C23 C20 C6 112.0(6) . . ?
C22 C20 C6 109.0(6) . . ?
C21 C20 C6 110.0(6) . . ?
C11 C24 C26 112.7(6) . . ?
C11 C24 C25 111.4(6) . . ?
C26 C24 C25 110.0(6) . . ?
C15 C27 C28 110.7(7) . . ?
C15 C27 C29 112.8(7) . . ?
C28 C27 C29 111.8(8) . . ?
C36 C31 C32 58.8(39) . . ?
C39 C32 C36 131.3(93) . . ?
C39 C32 C33 102.5(83) . . ?
C36 C32 C33 58.4(39) . . ?
C39 C32 C35 34.5(72) . . ?
C36 C32 C35 159.3(58) . . ?
C33 C32 C35 128.9(53) . . ?
C39 C32 C31 119.7(81) . . ?
C36 C32 C31 48.2(36) . . ?
C33 C32 C31 106.3(40) . . ?
C35 C32 C31 118.7(44) . . ?
C39 C32 C38 18.5(79) . . ?
C36 C32 C38 119.0(50) . . ?
C33 C32 C38 108.9(47) . . ?
C35 C32 C38 42.2(44) . . ?
C31 C32 C38 101.3(39) . . ?
C36 C33 C32 60.5(40) . . ?
C36 C33 C39 84.6(54) . . ?
C32 C33 C39 33.6(40) . . ?
C35 C34 C37 56.7(33) . . ?
C39 C35 C38 48.4(100) . . ?
C39 C35 C32 47.8(100) . . ?
C38 C35 C32 89.5(73) . . ?
C39 C35 C37 113.5(100) . . ?
C38 C35 C37 137.9(72) . . ?
C32 C35 C37 101.2(52) . . ?
C39 C35 C34 108.4(100) . . ?
C38 C35 C34 85.1(61) . . ?
C32 C35 C34 146.6(57) . . ?
C37 C35 C34 63.7(37) . . ?
C31 C36 C33 133.8(70) . . ?
C31 C36 C32 73.0(48) . . ?
C33 C36 C32 61.2(41) . . ?
C35 C37 C34 59.6(36) . . ?
C39 C38 C35 39.3(89) . . ?
C39 C38 C32 20.6(87) . . ?
C35 C38 C32 48.3(55) . . ?
C35 C39 C38 92.2(100) . . ?
C35 C39 C32 97.7(100) . . ?
C38 C39 C32 140.8(100) . . ?
C35 C39 C33 130.9(100) . . ?
C38 C39 C33 136.6(100) . . ?
C32 C39 C33 43.9(61) . . ?

loop_
_geom_bond_atom_site_label_1
_geom_bond_atom_site_label_2
_geom_bond_distance
_geom_bond_site_symmetry_2
_geom_bond_publ_flag
Cr O 1.947(3) . ?
Cr O 1.947(3) 6_556 ?
Cr C1 2.065(12) 6_556 ?
Cr C1 2.065(12) . ?
Cr N 2.073(4) 6_556 ?
Cr N 2.073(4) . ?
O C3 1.310(6) . ?
N C9 1.308(7) . ?
N C10 1.463(7) . ?
C1 C2 1.51(2) . ?
C3 C8 1.407(7) . ?
C3 C4 1.429(8) . ?
C4 C5 1.362(8) . ?
C4 C16 1.534(9) . ?
C5 C6 1.404(8) . ?
C6 C7 1.353(8) . ?
C6 C20 1.535(8) . ?
C7 C8 1.417(8) . ?
C8 C9 1.416(7) . ?
C10 C11 1.384(9) . ?
C10 C15 1.387(9) . ?
C11 C12 1.408(8) . ?
C11 C24 1.510(10) . ?
C12 C13 1.388(11) . ?
C13 C14 1.346(11) . ?
C14 C15 1.393(9) . ?
C15 C27 1.522(10) . ?
C16 C18 1.520(10) . ?
C16 C19 1.536(9) . ?
C16 C17 1.550(12) . ?
C20 C23 1.505(11) . ?
C20 C22 1.520(11) . ?
C20 C21 1.532(12) . ?
C24 C26 1.525(10) . ?
C24 C25 1.536(10) . ?
C27 C28 1.530(12) . ?
C27 C29 1.534(11) . ?
C31 C36 1.15(7) . ?
C31 C32 1.48(5) . ?
C32 C39 1.06(12) . ?
C32 C36 1.32(7) . ?
C32 C33 1.33(5) . ?
C32 C35 1.42(8) . ?
C32 C38 1.90(11) . ?
C33 C36 1.29(8) . ?
C33 C39 1.87(14) . ?
C34 C35 1.74(8) . ?
C34 C37 1.81(8) . ?
C35 C39 0.81(12) . ?
C35 C38 1.28(12) . ?
C35 C37 1.69(9) . ?
C38 C39 0.96(14) . ?
